data_7204585
loop_
_publ_author_name
'Dudd, Lucinda M.'
'Venardou, Eleni'
'Garcia-Verdugo, Eduardo'
'Licence, Peter'
'Blake, Alexander J.'
'Wilson, Claire'
'Poliakoff, Martyn'

_publ_section_title
;
 Synthesis of benzimidazoles in high-temperature waterThis work was
 presented at the Green Solvents for Catalysis Meeting held in
 Bruchsal, Germany, 13--16th October 2002.Electronic supplementary
 information (ESI) available: analytical data for compounds 3a--f and
 5g--j. See http://www.rsc.org/suppdata/gc/b2/b212394k/
;
_journal_issue 2
_journal_name_full 'Green Chemistry'
_journal_page_first 187
_journal_paper_doi 10.1039/b212394k
_journal_volume 5
_journal_year 2003
_chemical_formula_sum 'C20 H14 N4'
_chemical_formula_weight 310.35
_chemical_name_systematic
; 
? 
;
_space_group_IT_number 14
_symmetry_cell_setting monoclinic
_symmetry_space_group_name_Hall '-P 2ybc'
_symmetry_space_group_name_H-M 'P 1 21/c 1'
_atom_sites_solution_hydrogens 'CH geometrically placed, NH from delta-F'
_atom_sites_solution_primary direct
_atom_sites_solution_secondary difmap
_audit_creation_method SHELXL-97
_cell_angle_alpha 90.00
_cell_angle_beta 107.895(2)
_cell_angle_gamma 90.00
_cell_formula_units_Z 2
_cell_length_a 7.5866(11)
_cell_length_b 10.366(2)
_cell_length_c 9.7278(15)
_cell_measurement_reflns_used 1531
_cell_measurement_temperature 150(2)
_cell_measurement_theta_max 27.6
_cell_measurement_theta_min 2.8
_cell_volume 728.0(2)
_computing_cell_refinement 'Bruker SAINT version 6.02a (Bruker, 2000)'
_computing_data_collection 'Bruker SMART version 5.624 (Bruker, 2001)'
_computing_data_reduction 'Bruker SAINT; Bruker SHELXTL (Bruker, 1997)'
_computing_publication_material 'SHELXL-97; PLATON (Spek, 2001)'
_computing_structure_refinement 'SHELXL-97 (Sheldrick, 1997)'
_computing_structure_solution 'SHELXS-97 (Sheldrick, 1990)'
_diffrn_ambient_temperature 150(2)
_diffrn_measured_fraction_theta_full 0.967
_diffrn_measured_fraction_theta_max 0.922
_diffrn_measurement_device_type 'Bruker SMART1000 CCD area detector'
_diffrn_measurement_method omega
_diffrn_radiation_monochromator graphite
_diffrn_radiation_source 'normal-focus sealed tube'
_diffrn_radiation_type MoK\a
_diffrn_radiation_wavelength 0.71073
_diffrn_reflns_av_R_equivalents 0.0407
_diffrn_reflns_av_sigmaI/netI 0.0453
_diffrn_reflns_limit_h_max 9
_diffrn_reflns_limit_h_min -9
_diffrn_reflns_limit_k_max 13
_diffrn_reflns_limit_k_min -13
_diffrn_reflns_limit_l_max 11
_diffrn_reflns_limit_l_min -12
_diffrn_reflns_number 5627
_diffrn_reflns_theta_full 27.50
_diffrn_reflns_theta_max 28.15
_diffrn_reflns_theta_min 2.82
_diffrn_standards_decay_% 0
_exptl_absorpt_coefficient_mu 0.087
_exptl_absorpt_correction_type none
_exptl_crystal_colour colourless
_exptl_crystal_density_diffrn 1.416
_exptl_crystal_density_meas 0
_exptl_crystal_density_method 'not measured'
_exptl_crystal_description tablet
_exptl_crystal_F_000 324
_exptl_crystal_size_max 0.10
_exptl_crystal_size_mid 0.24
_exptl_crystal_size_min 0.52
_refine_diff_density_max 0.225
_refine_diff_density_min -0.192
_refine_diff_density_rms 0.041
_refine_ls_extinction_method none
_refine_ls_goodness_of_fit_ref 0.961
_refine_ls_hydrogen_treatment 'riding model, NH refined'
_refine_ls_matrix_type full
_refine_ls_number_parameters 113
_refine_ls_number_reflns 1642
_refine_ls_number_restraints 0
_refine_ls_restrained_S_all 0.961
_refine_ls_R_factor_all 0.0627
_refine_ls_R_factor_gt 0.0419
_refine_ls_shift/su_max 0.001
_refine_ls_shift/su_mean 0.000
_refine_ls_structure_factor_coef Fsqd
_refine_ls_weighting_details 'calc w=1/[\s^2^(Fo^2^)+(0.0527P)^2^] where P=(Fo^2^+2Fc^2^)/3'
_refine_ls_weighting_scheme calc
_refine_ls_wR_factor_gt 0.0912
_refine_ls_wR_factor_ref 0.0977
_reflns_number_gt 1194
_reflns_number_total 1738
_reflns_threshold_expression >2sigma(I)
_cod_data_source_file b212394k.txt
_cod_data_source_block imphbz
_cod_depositor_comments
;
The following automatic conversions were performed:
'_symmetry_cell_setting' value 'Monoclinic' changed to 'monoclinic'
according to '/home/saulius/struct/CIF-dictionaries/cif_core.dic'
dictionary named 'cif_core.dic' version 2.4.1 from 2010-06-29.

Automatic conversion script
Id: cif_fix_enum 1527 2010-12-29 10:47:43Z saulius 
;
_cod_original_cell_volume 727.97(19)
_cod_original_sg_symbol_H-M P2(1)/c
_cod_database_code 7204585

loop_
_symmetry_equiv_pos_as_xyz
'x, y, z'
'-x, y+1/2, -z+1/2'
'-x, -y, -z'
'x, -y-1/2, z-1/2'

loop_
_atom_site_label
_atom_site_type_symbol
_atom_site_fract_x
_atom_site_fract_y
_atom_site_fract_z
_atom_site_U_iso_or_equiv
_atom_site_adp_type
_atom_site_occupancy
_atom_site_symmetry_multiplicity
_atom_site_calc_flag
_atom_site_refinement_flags
_atom_site_disorder_assembly
_atom_site_disorder_group
N1 N 0.69928(17) 0.20268(12) 0.21240(13) 0.0216(3) Uani 1 1 d . . .
C2 C 0.64856(19) 0.24691(14) 0.07424(15) 0.0200(3) Uani 1 1 d . . .
N3 N 0.67698(17) 0.16302(11) -0.01955(13) 0.0225(3) Uani 1 1 d . . .
C3A C 0.7505(2) 0.05479(14) 0.06470(15) 0.0218(3) Uani 1 1 d . . .
C4 C 0.8065(2) -0.06433(14) 0.02507(17) 0.0256(4) Uani 1 1 d . . .
H4A H 0.7967 -0.0827 -0.0727 0.031 Uiso 1 1 calc R . .
C5 C 0.8765(2) -0.15444(14) 0.13276(17) 0.0258(4) Uani 1 1 d . . .
H5A H 0.9172 -0.2355 0.1084 0.031 Uiso 1 1 calc R . .
C6 C 0.8888(2) -0.12933(14) 0.27632(17) 0.0261(4) Uani 1 1 d . . .
H6A H 0.9366 -0.1940 0.3471 0.031 Uiso 1 1 calc R . .
C7 C 0.8333(2) -0.01285(14) 0.31804(17) 0.0254(4) Uani 1 1 d . . .
H7A H 0.8412 0.0043 0.4157 0.031 Uiso 1 1 calc R . .
C7A C 0.76510(19) 0.07848(13) 0.20917(16) 0.0210(3) Uani 1 1 d . . .
C8 C 0.5712(2) 0.37642(13) 0.03634(15) 0.0203(3) Uani 1 1 d . . .
C9 C 0.6279(2) 0.47765(14) 0.13451(16) 0.0222(4) Uani 1 1 d . . .
H9A H 0.7155 0.4622 0.2265 0.027 Uiso 1 1 calc R . .
C10 C 0.5572(2) 0.60041(14) 0.09842(16) 0.0213(3) Uani 1 1 d . . .
H10A H 0.5963 0.6690 0.1657 0.026 Uiso 1 1 calc R . .
H1 H 0.690(2) 0.2463(15) 0.2955(18) 0.034(5) Uiso 1 1 d . . .

loop_
_atom_site_aniso_label
_atom_site_aniso_U_11
_atom_site_aniso_U_22
_atom_site_aniso_U_33
_atom_site_aniso_U_23
_atom_site_aniso_U_13
_atom_site_aniso_U_12
N1 0.0263(7) 0.0201(7) 0.0183(7) -0.0001(5) 0.0069(5) 0.0020(5)
C2 0.0218(7) 0.0191(8) 0.0198(8) 0.0001(6) 0.0074(6) -0.0027(6)
N3 0.0298(7) 0.0174(6) 0.0212(7) 0.0001(5) 0.0090(5) 0.0019(5)
C3A 0.0250(8) 0.0181(8) 0.0220(8) 0.0020(6) 0.0070(6) -0.0005(6)
C4 0.0340(9) 0.0206(8) 0.0233(8) -0.0009(6) 0.0104(7) 0.0013(7)
C5 0.0282(8) 0.0193(8) 0.0305(9) 0.0005(6) 0.0100(7) 0.0035(7)
C6 0.0271(8) 0.0213(8) 0.0290(9) 0.0080(6) 0.0072(7) 0.0034(6)
C7 0.0284(8) 0.0263(9) 0.0212(8) 0.0035(6) 0.0070(6) 0.0015(7)
C7A 0.0212(7) 0.0181(8) 0.0236(8) 0.0003(6) 0.0067(6) -0.0006(6)
C8 0.0245(7) 0.0177(8) 0.0214(8) 0.0001(6) 0.0112(6) -0.0007(6)
C9 0.0243(8) 0.0231(8) 0.0187(8) -0.0002(6) 0.0057(6) -0.0003(6)
C10 0.0260(8) 0.0178(7) 0.0211(8) -0.0038(6) 0.0086(6) -0.0013(6)

loop_
_atom_type_symbol
_atom_type_description
_atom_type_scat_dispersion_real
_atom_type_scat_dispersion_imag
_atom_type_scat_source
C C 0.0033 0.0016 'International Tables Vol C Tables 4.2.6.8 and 6.1.1.4'
H H 0.0000 0.0000 'International Tables Vol C Tables 4.2.6.8 and 6.1.1.4'
N N 0.0061 0.0033 'International Tables Vol C Tables 4.2.6.8 and 6.1.1.4'

loop_
_geom_angle_atom_site_label_1
_geom_angle_atom_site_label_2
_geom_angle_atom_site_label_3
_geom_angle
_geom_angle_site_symmetry_1
_geom_angle_site_symmetry_3
_geom_angle_publ_flag
C2 N1 C7A 106.60(12) . . ?
N3 C2 N1 113.77(13) . . ?
N3 C2 C8 124.40(13) . . ?
N1 C2 C8 121.83(13) . . ?
C2 N3 C3A 104.04(12) . . ?
C7A C3A C4 119.72(13) . . ?
C7A C3A N3 110.01(13) . . ?
C4 C3A N3 130.27(14) . . ?
C5 C4 C3A 117.80(14) . . ?
C4 C5 C6 121.64(14) . . ?
C7 C6 C5 121.66(14) . . ?
C6 C7 C7A 116.47(14) . . ?
N1 C7A C7 131.72(14) . . ?
N1 C7A C3A 105.58(12) . . ?
C7 C7A C3A 122.70(14) . . ?
C10 C8 C9 119.62(13) 3_665 . ?
C10 C8 C2 120.31(13) 3_665 . ?
C9 C8 C2 120.06(13) . . ?
C10 C9 C8 120.26(13) . . ?
C9 C10 C8 120.12(13) . 3_665 ?

loop_
_geom_bond_atom_site_label_1
_geom_bond_atom_site_label_2
_geom_bond_distance
_geom_bond_site_symmetry_2
_geom_bond_publ_flag
N1 C2 1.3589(18) . ?
N1 C7A 1.3847(18) . ?
C2 N3 1.3251(18) . ?
C2 C8 1.466(2) . ?
N3 C3A 1.4002(18) . ?
C3A C7A 1.397(2) . ?
C3A C4 1.398(2) . ?
C4 C5 1.382(2) . ?
C5 C6 1.395(2) . ?
C6 C7 1.380(2) . ?
C7 C7A 1.396(2) . ?
C8 C10 1.393(2) 3_665 ?
C8 C9 1.3949(19) . ?
C9 C10 1.384(2) . ?
C10 C8 1.393(2) 3_665 ?

loop_
_geom_hbond_atom_site_label_D
_geom_hbond_atom_site_label_H
_geom_hbond_atom_site_label_A
_geom_hbond_distance_DH
_geom_hbond_distance_HA
_geom_hbond_distance_DA
_geom_hbond_angle_DHA
_geom_hbond_site_symmetry_A
N1 H1 N3 0.946(17) 2.060(17) 3.0062(18) 178.1(15) 4_566
